data_2014996
loop_
_publ_author_name
'Geith, Janna'
'Klap\"otke, Thomas M.'
'Mayer, Peter'
'Schulz, Axel'
'Weigand, Jan J.'

_publ_section_title
;
 3,5-Dimethyl-1,3,5-oxadiazane-2,4,6-trione: short intermolecular
 contacts determining the crystal packing
;
_journal_coeditor_code FR1522
_journal_issue 9
_journal_name_full 'Acta Crystallographica Section C'
_journal_page_first o545
_journal_page_last o547
_journal_paper_doi 10.1107/S0108270105023231
_journal_volume 61
_journal_year 2005
_chemical_formula_iupac 'C5 H6 N2 O4'
_chemical_formula_moiety 'C5 H6 N2 O4'
_chemical_formula_structural 'C5 H6 N2 O4'
_chemical_formula_sum 'C5 H6 N2 O4'
_chemical_formula_weight 158.112
_chemical_name_common
;
3,5-Dimethyl-1,3,5-oxadiazane-2,4,6-trione
;
_chemical_name_systematic
;
3,5-Dimethyl-1,3,5-oxadiazane-2,4,6-trione
;
_space_group_IT_number 62
_symmetry_cell_setting orthorhombic
_symmetry_space_group_name_Hall '-P 2ac 2n'
_symmetry_space_group_name_H-M 'P n m a'
_atom_sites_solution_hydrogens geom
_atom_sites_solution_primary direct
_atom_sites_solution_secondary difmap
_audit_creation_method 'SHELXL-97 with enCIFer Version 1.1'
_cell_angle_alpha 90.00
_cell_angle_beta 90.00
_cell_angle_gamma 90.00
_cell_formula_units_Z 4
_cell_length_a 7.7406(7)
_cell_length_b 14.9682(14)
_cell_length_c 5.4928(7)
_cell_measurement_reflns_used 3141
_cell_measurement_temperature 200(2)
_cell_measurement_theta_max 28.0
_cell_measurement_theta_min 2.7
_cell_volume 636.41(12)
_computing_cell_refinement 'IPDS Software'
_computing_data_collection 'IPDS Software (Stoe & Cie, 1997)'
_computing_data_reduction 'IPDS Software'
_computing_molecular_graphics 'DIAMOND (Brandenburg, 2000)'
_computing_publication_material SHELXL97
_computing_structure_refinement 'SHELXL97 (Sheldrick, 1997)'
_computing_structure_solution 'SHELXS97 (Sheldrick, 1997)'
_diffrn_ambient_temperature 200(2)
_diffrn_measured_fraction_theta_full 0.994
_diffrn_measured_fraction_theta_max 0.994
_diffrn_measurement_device 'image-plate area detector'
_diffrn_measurement_device_type 'Stoe IPDS'
_diffrn_measurement_method '\f or \w '
_diffrn_radiation_monochromator graphite
_diffrn_radiation_source 'fine-focus sealed tube'
_diffrn_radiation_type MoK\a
_diffrn_radiation_wavelength 0.71073
_diffrn_reflns_av_R_equivalents 0.0476
_diffrn_reflns_av_sigmaI/netI 0.0264
_diffrn_reflns_limit_h_max 9
_diffrn_reflns_limit_h_min -10
_diffrn_reflns_limit_k_max 19
_diffrn_reflns_limit_k_min -18
_diffrn_reflns_limit_l_max 7
_diffrn_reflns_limit_l_min -7
_diffrn_reflns_number 5084
_diffrn_reflns_theta_full 27.96
_diffrn_reflns_theta_max 27.96
_diffrn_reflns_theta_min 3.95
_exptl_absorpt_coefficient_mu 0.145
_exptl_absorpt_correction_type none
_exptl_crystal_colour colourless
_exptl_crystal_density_diffrn 1.6502
_exptl_crystal_density_method 'not measured'
_exptl_crystal_description rod
_exptl_crystal_F_000 328
_exptl_crystal_size_max 0.42
_exptl_crystal_size_mid 0.15
_exptl_crystal_size_min 0.09
_refine_diff_density_max 0.178
_refine_diff_density_min -0.209
_refine_ls_extinction_method none
_refine_ls_goodness_of_fit_ref 0.961
_refine_ls_hydrogen_treatment refall
_refine_ls_matrix_type full
_refine_ls_number_parameters 67
_refine_ls_number_reflns 794
_refine_ls_number_restraints 0
_refine_ls_restrained_S_all 0.961
_refine_ls_R_factor_all 0.0464
_refine_ls_R_factor_gt 0.0326
_refine_ls_shift/su_max 0.000
_refine_ls_shift/su_mean 0.000
_refine_ls_structure_factor_coef Fsqd
_refine_ls_weighting_details 'calc w = 1/[\s^2^(Fo^2^)+(0.0647P)^2^] where P = (Fo^2^+2Fc^2^)/3'
_refine_ls_weighting_scheme calc
_refine_ls_wR_factor_gt 0.0858
_refine_ls_wR_factor_ref 0.0918
_reflns_number_gt 595
_reflns_number_total 794
_reflns_threshold_expression I>2\s(I)
_cod_data_source_file fr1522.cif
_cod_data_source_block global
_cod_database_code 2014996

loop_
_symmetry_equiv_pos_as_xyz
'x, y, z'
'-x+1/2, -y, z+1/2'
'-x, y+1/2, -z'
'x+1/2, -y+1/2, -z+1/2'
'-x, -y, -z'
'x-1/2, y, -z-1/2'
'x, -y-1/2, z'
'-x-1/2, y-1/2, z-1/2'

loop_
_atom_site_label
_atom_site_fract_x
_atom_site_fract_y
_atom_site_fract_z
_atom_site_U_iso_or_equiv
_atom_site_adp_type
_atom_site_calc_flag
_atom_site_refinement_flags
_atom_site_occupancy
_atom_site_disorder_assembly
_atom_site_disorder_group
_atom_site_type_symbol
O1 0.04642(14) 0.2500 0.2444(2) 0.0274(3) Uani d S 1 . . O
O2 0.03498(13) 0.39692(7) 0.25123(18) 0.0413(3) Uani d . 1 . . O
O3 0.32724(15) 0.2500 0.8405(2) 0.0305(3) Uani d S 1 . . O
N1 0.18465(11) 0.32814(6) 0.55163(16) 0.0206(3) Uani d . 1 . . N
C1 0.08625(15) 0.33055(8) 0.34690(19) 0.0246(3) Uani d . 1 . . C
C2 0.23911(17) 0.2500 0.6605(3) 0.0193(3) Uani d S 1 . . C
C3 0.23222(18) 0.41312(9) 0.6666(3) 0.0289(3) Uani d . 1 . . C
H1 0.147(3) 0.4561(15) 0.634(4) 0.071(6) Uiso d . 1 . . H
H2 0.338(3) 0.4320(14) 0.614(4) 0.068(5) Uiso d . 1 . . H
H3 0.233(3) 0.4064(15) 0.829(5) 0.072(6) Uiso d . 1 . . H

loop_
_atom_site_aniso_label
_atom_site_aniso_U_11
_atom_site_aniso_U_22
_atom_site_aniso_U_33
_atom_site_aniso_U_12
_atom_site_aniso_U_13
_atom_site_aniso_U_23
O1 0.0314(6) 0.0328(7) 0.0179(5) 0.000 -0.0034(5) 0.000
O2 0.0517(6) 0.0347(6) 0.0375(5) 0.0075(4) -0.0082(4) 0.0133(4)
O3 0.0294(6) 0.0314(7) 0.0307(6) 0.000 -0.0123(5) 0.000
N1 0.0199(4) 0.0187(5) 0.0233(5) -0.0011(3) 0.0007(3) 0.0007(3)
C1 0.0248(5) 0.0279(7) 0.0211(5) 0.0020(5) 0.0022(4) 0.0049(5)
C2 0.0150(6) 0.0204(8) 0.0226(7) 0.000 0.0009(5) 0.000
C3 0.0334(6) 0.0195(6) 0.0338(7) -0.0037(5) 0.0017(5) -0.0031(5)

loop_
_atom_type_symbol
_atom_type_description
_atom_type_scat_dispersion_real
_atom_type_scat_dispersion_imag
_atom_type_scat_source
C C 0.0033 0.0016 'International Tables Vol C Tables 4.2.6.8 and 6.1.1.4'
H H 0.0000 0.0000 'International Tables Vol C Tables 4.2.6.8 and 6.1.1.4'
N N 0.0061 0.0033 'International Tables Vol C Tables 4.2.6.8 and 6.1.1.4'
O O 0.0106 0.0060 'International Tables Vol C Tables 4.2.6.8 and 6.1.1.4'

loop_
_geom_angle_atom_site_label_1
_geom_angle_atom_site_label_2
_geom_angle_atom_site_label_3
_geom_angle_site_symmetry_1
_geom_angle_site_symmetry_3
_geom_angle
_geom_angle_publ_flag
C1 O1 C1 . 7_565 123.95(12) y
C1 N1 C2 . . 123.55(10) y
C1 N1 C3 . . 118.29(10) y
C2 N1 C3 . . 118.14(10) y
O2 C1 N1 . . 125.01(12) y
O2 C1 O1 . . 118.61(11) y
N1 C1 O1 . . 116.38(10) y
O3 C2 N1 . 7_565 122.03(6) n
O3 C2 N1 . . 122.03(6) y
N1 C2 N1 7_565 . 115.93(13) y
N1 C3 H1 . . 109.5(12) n
N1 C3 H2 . . 111.0(13) n
H1 C3 H2 . . 110.9(18) n
N1 C3 H3 . . 109.3(14) n
H1 C3 H3 . . 105.6(19) n
H2 C3 H3 . . 110.3(19) n

loop_
_geom_bond_atom_site_label_1
_geom_bond_atom_site_label_2
_geom_bond_site_symmetry_2
_geom_bond_distance
_geom_bond_publ_flag
O1 C1 . 1.3658(13) y
O1 C1 7_565 1.3658(13) n
O2 C1 . 1.1919(15) y
O3 C2 . 1.2008(18) y
N1 C1 . 1.3587(14) y
N1 C2 . 1.3798(12) y
N1 C3 . 1.4669(15) y
C2 N1 7_565 1.3798(12) n
C3 H1 . 0.94(2) n
C3 H2 . 0.91(2) n
C3 H3 . 0.90(2) n

loop_
_geom_torsion_atom_site_label_1
_geom_torsion_atom_site_label_2
_geom_torsion_atom_site_label_3
_geom_torsion_atom_site_label_4
_geom_torsion_site_symmetry_1
_geom_torsion_site_symmetry_4
_geom_torsion
C2 N1 C1 O2 . . 178.68(12)
C3 N1 C1 O2 . . 0.19(17)
C2 N1 C1 O1 . . -2.16(16)
C3 N1 C1 O1 . . 179.35(11)
C1 O1 C1 O2 7_565 . -174.76(8)
C1 O1 C1 N1 7_565 . 6.0(2)
C1 N1 C2 O3 . . 179.38(12)
C3 N1 C2 O3 . . -2.13(19)
C1 N1 C2 N1 . 7_565 -1.27(19)
C3 N1 C2 N1 . 7_565 177.22(9)
